data_4064361
loop_
_publ_author_name
'Xiang, Li'
'Xiao, Jie'
'Deng, Liang'

_publ_section_title
;
 Synthesis, Structure, and Reactivity of Organo-Iron(II) Complexes with
 N-Heterocyclic Carbene Ligation
;
_journal_issue 7
_journal_name_full Organometallics
_journal_page_first 2018
_journal_paper_doi 10.1021/om2000663
_journal_volume 30
_journal_year 2011
_chemical_formula_sum 'C32 H54 Cl2 Fe2 N8'
_chemical_formula_weight 733.43
_chemical_name_systematic
; 
 ? 
;
_space_group_IT_number 14
_symmetry_cell_setting monoclinic
_symmetry_space_group_name_Hall '-P 2ybc'
_symmetry_space_group_name_H-M 'P 1 21/c 1'
_atom_sites_solution_hydrogens geom
_atom_sites_solution_primary direct
_atom_sites_solution_secondary difmap
_audit_creation_method SHELXL-97
_cell_angle_alpha 90.00
_cell_angle_beta 131.847(4)
_cell_angle_gamma 90.00
_cell_formula_units_Z 2
_cell_length_a 13.0086(11)
_cell_length_b 10.2659(8)
_cell_length_c 19.2502(13)
_cell_measurement_temperature 293(2)
_cell_volume 1915.0(3)
_computing_cell_refinement 'Bruker SMART'
_computing_data_collection 'Bruker SMART'
_computing_data_reduction 'Bruker SHELXTL'
_computing_molecular_graphics 'Bruker SHELXTL'
_computing_publication_material 'Bruker SHELXTL'
_computing_structure_refinement 'SHELXL-97 (Sheldrick, 1997)'
_computing_structure_solution 'SHELXS-97 (Sheldrick, 1990)'
_diffrn_ambient_temperature 293(2)
_diffrn_measured_fraction_theta_full 0.993
_diffrn_measured_fraction_theta_max 0.993
_diffrn_radiation_monochromator graphite
_diffrn_radiation_source 'fine-focus sealed tube'
_diffrn_radiation_type MoK\a
_diffrn_radiation_wavelength 0.71073
_diffrn_reflns_av_R_equivalents 0.0563
_diffrn_reflns_av_sigmaI/netI 0.0399
_diffrn_reflns_limit_h_max 16
_diffrn_reflns_limit_h_min -16
_diffrn_reflns_limit_k_max 12
_diffrn_reflns_limit_k_min -12
_diffrn_reflns_limit_l_max 24
_diffrn_reflns_limit_l_min -24
_diffrn_reflns_number 23722
_diffrn_reflns_theta_full 26.49
_diffrn_reflns_theta_max 26.49
_diffrn_reflns_theta_min 2.10
_exptl_absorpt_coefficient_mu 0.929
_exptl_absorpt_correction_T_max 1.0000
_exptl_absorpt_correction_T_min 0.756225
_exptl_absorpt_correction_type empirical
_exptl_absorpt_process_details sadabs
_exptl_crystal_colour yellow
_exptl_crystal_density_diffrn 1.272
_exptl_crystal_density_method 'not measured'
_exptl_crystal_description plate
_exptl_crystal_F_000 776
_exptl_crystal_size_max 0.30
_exptl_crystal_size_mid 0.20
_exptl_crystal_size_min 0.05
_refine_diff_density_max 0.450
_refine_diff_density_min -0.554
_refine_diff_density_rms 0.065
_refine_ls_extinction_method none
_refine_ls_goodness_of_fit_ref 0.957
_refine_ls_hydrogen_treatment constr
_refine_ls_matrix_type full
_refine_ls_number_parameters 215
_refine_ls_number_reflns 3942
_refine_ls_number_restraints 8
_refine_ls_restrained_S_all 0.976
_refine_ls_R_factor_all 0.0720
_refine_ls_R_factor_gt 0.0424
_refine_ls_shift/su_max 0.001
_refine_ls_shift/su_mean 0.000
_refine_ls_structure_factor_coef Fsqd
_refine_ls_weighting_details 'calc w=1/[\s^2^(Fo^2^)+(0.0708P)^2^+1.9801P] where P=(Fo^2^+2Fc^2^)/3'
_refine_ls_weighting_scheme calc
_refine_ls_wR_factor_gt 0.1098
_refine_ls_wR_factor_ref 0.1334
_reflns_number_gt 2775
_reflns_number_total 3942
_reflns_threshold_expression >2sigma(I)
_cod_data_source_file om2000663_si_001.cif
_cod_data_source_block 4a
_cod_depositor_comments
;
The following automatic conversions were performed:

'_symmetry_cell_setting' value 'Monoclinic' changed to 'monoclinic'
according to /home/saulius/struct/CIF-dictionaries/cif_core.dic
dictionary named 'cif_core.dic' version 2.4.1 from 2010-06-29.

Automatic conversion script
Id: cif_fix_values 1715 2011-07-08 13:25:40Z adriana 
;
_cod_original_sg_symbol_H-M P2(1)/c
_cod_database_code 4064361

loop_
_symmetry_equiv_pos_as_xyz
'x, y, z'
'-x, y+1/2, -z+1/2'
'-x, -y, -z'
'x, -y-1/2, z-1/2'

loop_
_atom_site_label
_atom_site_type_symbol
_atom_site_fract_x
_atom_site_fract_y
_atom_site_fract_z
_atom_site_U_iso_or_equiv
_atom_site_adp_type
_atom_site_occupancy
_atom_site_symmetry_multiplicity
_atom_site_calc_flag
_atom_site_refinement_flags
_atom_site_disorder_assembly
_atom_site_disorder_group
Fe1 Fe 0.48537(5) 0.42548(4) 0.90614(3) 0.03331(16) Uani 1 1 d U . .
Cl1 Cl 0.6614(2) 0.4286(2) 0.90369(13) 0.0350(4) Uani 0.60 1 d PU A 1
Cl1' Cl 0.6575(8) 0.4321(9) 0.9033(6) 0.129(3) Uani 0.40 1 d PU A 2
N1 N 0.2693(3) 0.2625(3) 0.71980(18) 0.0401(7) Uani 1 1 d . . .
N2 N 0.1893(3) 0.3139(3) 0.78292(18) 0.0377(6) Uani 1 1 d . . .
N3 N 0.5595(3) 0.3295(3) 1.02480(18) 0.0356(6) Uani 1 1 d . . .
N4 N 0.3628(3) 0.7049(3) 0.83539(19) 0.0400(6) Uani 1 1 d . . .
C1 C 0.3040(3) 0.3242(3) 0.7954(2) 0.0345(7) Uani 1 1 d . A .
C2 C 0.6104(3) 0.2028(3) 1.0514(2) 0.0373(7) Uani 1 1 d . . .
C3 C 0.4234(3) 0.6138(3) 0.9048(2) 0.0325(7) Uani 1 1 d . . .
C4 C 0.1359(4) 0.2145(4) 0.6614(2) 0.0460(9) Uani 1 1 d . A .
C5 C 0.0842(4) 0.2463(4) 0.7009(3) 0.0479(9) Uani 1 1 d . A .
C6 C 0.3625(4) 0.2496(4) 0.7026(3) 0.0497(9) Uani 1 1 d . A .
H6A H 0.3465 0.1661 0.6732 0.060 Uiso 1 1 calc R . .
H6B H 0.4570 0.2506 0.7618 0.060 Uiso 1 1 calc R . .
C7 C 0.3444(5) 0.3563(5) 0.6414(3) 0.0736(13) Uani 1 1 d . . .
H7A H 0.2491 0.3614 0.5851 0.110 Uiso 1 1 calc R A .
H7B H 0.3999 0.3376 0.6263 0.110 Uiso 1 1 calc R . .
H7C H 0.3727 0.4380 0.6739 0.110 Uiso 1 1 calc R . .
C8 C 0.0705(4) 0.1414(5) 0.5735(3) 0.0697(13) Uani 1 1 d . . .
H8A H -0.0214 0.1162 0.5450 0.105 Uiso 1 1 calc R A .
H8B H 0.1240 0.0649 0.5876 0.105 Uiso 1 1 calc R . .
H8C H 0.0669 0.1959 0.5314 0.105 Uiso 1 1 calc R . .
C9 C -0.0529(4) 0.2202(5) 0.6710(4) 0.0817(16) Uani 1 1 d . . .
H9A H -0.1107 0.1762 0.6119 0.122 Uiso 1 1 calc R A .
H9B H -0.0951 0.3011 0.6651 0.122 Uiso 1 1 calc R . .
H9C H -0.0414 0.1664 0.7165 0.122 Uiso 1 1 calc R . .
C10 C 0.1797(4) 0.3644(4) 0.8497(3) 0.0454(8) Uani 1 1 d . A .
H10A H 0.0874 0.3978 0.8156 0.055 Uiso 1 1 calc R . .
H10B H 0.2438 0.4363 0.8837 0.055 Uiso 1 1 calc R . .
C11 C 0.2109(5) 0.2640(5) 0.9178(3) 0.0645(11) Uani 1 1 d . . .
H11A H 0.1460 0.1936 0.8848 0.097 Uiso 1 1 calc R A .
H11B H 0.2038 0.3026 0.9599 0.097 Uiso 1 1 calc R . .
H11C H 0.3027 0.2313 0.9525 0.097 Uiso 1 1 calc R . .
C12 C 0.6091(4) 0.1150(4) 0.9889(3) 0.0545(10) Uani 1 1 d . A .
H12A H 0.6891 0.1319 0.9969 0.082 Uiso 1 1 calc R . .
H12B H 0.5273 0.1309 0.9252 0.082 Uiso 1 1 calc R . .
H12C H 0.6102 0.0259 1.0044 0.082 Uiso 1 1 calc R . .
C13 C 0.3191(4) 0.6793(4) 0.7443(3) 0.0517(9) Uani 1 1 d . A .
H13A H 0.3763 0.6109 0.7507 0.062 Uiso 1 1 calc R . .
H13B H 0.3331 0.7572 0.7230 0.062 Uiso 1 1 calc R . .
C14 C 0.1711(5) 0.6394(5) 0.6729(3) 0.0745(13) Uani 1 1 d . . .
H14A H 0.1551 0.5661 0.6955 0.112 Uiso 1 1 calc R A .
H14B H 0.1498 0.6159 0.6162 0.112 Uiso 1 1 calc R . .
H14C H 0.1134 0.7107 0.6610 0.112 Uiso 1 1 calc R . .
C15 C 0.6588(4) 0.1802(3) 1.1380(3) 0.0418(8) Uani 1 1 d . . .
C16 C 0.7249(4) 0.0627(4) 1.1986(3) 0.0588(11) Uani 1 1 d . . .
H16A H 0.7255 -0.0064 1.1652 0.088 Uiso 1 1 calc R A .
H16B H 0.6739 0.0357 1.2158 0.088 Uiso 1 1 calc R . .
H16C H 0.8180 0.0831 1.2537 0.088 Uiso 1 1 calc R . .

loop_
_atom_site_aniso_label
_atom_site_aniso_U_11
_atom_site_aniso_U_22
_atom_site_aniso_U_33
_atom_site_aniso_U_23
_atom_site_aniso_U_13
_atom_site_aniso_U_12
Fe1 0.0333(3) 0.0313(3) 0.0356(3) -0.00336(19) 0.0231(2) -0.00249(19)
Cl1 0.0344(9) 0.0315(8) 0.0379(8) 0.0011(8) 0.0237(8) -0.0004(8)
Cl1' 0.106(4) 0.165(6) 0.184(6) 0.000(5) 0.125(5) -0.008(4)
N1 0.0334(15) 0.0428(16) 0.0373(14) -0.0079(12) 0.0207(13) 0.0007(12)
N2 0.0320(15) 0.0381(15) 0.0398(15) -0.0077(12) 0.0226(13) -0.0015(11)
N3 0.0324(14) 0.0307(14) 0.0423(15) -0.0015(11) 0.0244(13) -0.0015(11)
N4 0.0412(16) 0.0372(15) 0.0443(16) 0.0059(12) 0.0296(14) 0.0019(12)
C1 0.0364(17) 0.0316(16) 0.0360(16) -0.0015(13) 0.0244(15) 0.0019(13)
C2 0.0313(17) 0.0295(16) 0.0474(19) -0.0019(14) 0.0247(16) -0.0020(13)
C3 0.0306(16) 0.0314(15) 0.0339(16) 0.0006(12) 0.0209(14) -0.0010(12)
C4 0.0334(19) 0.046(2) 0.0422(19) -0.0091(16) 0.0182(17) 0.0006(15)
C5 0.0320(18) 0.047(2) 0.051(2) -0.0122(17) 0.0216(17) -0.0030(15)
C6 0.043(2) 0.061(2) 0.047(2) -0.0161(18) 0.0310(18) -0.0038(17)
C7 0.085(3) 0.092(4) 0.066(3) -0.010(3) 0.060(3) -0.001(3)
C8 0.047(2) 0.082(3) 0.057(3) -0.032(2) 0.025(2) -0.005(2)
C9 0.039(2) 0.106(4) 0.087(3) -0.043(3) 0.036(2) -0.022(2)
C10 0.042(2) 0.051(2) 0.050(2) -0.0074(17) 0.0334(18) -0.0025(16)
C11 0.066(3) 0.075(3) 0.066(3) -0.004(2) 0.050(2) -0.012(2)
C12 0.055(2) 0.0383(19) 0.064(2) -0.0085(18) 0.037(2) 0.0007(17)
C13 0.056(2) 0.058(2) 0.048(2) 0.0138(18) 0.038(2) 0.0087(19)
C14 0.071(3) 0.089(3) 0.050(2) 0.005(2) 0.035(2) 0.007(3)
C15 0.0390(19) 0.0322(17) 0.055(2) 0.0048(15) 0.0317(18) 0.0008(14)
C16 0.056(2) 0.043(2) 0.071(3) 0.0151(19) 0.040(2) 0.0082(18)

loop_
_atom_type_symbol
_atom_type_description
_atom_type_scat_dispersion_real
_atom_type_scat_dispersion_imag
_atom_type_scat_source
C C 0.0033 0.0016 'International Tables Vol C Tables 4.2.6.8 and 6.1.1.4'
H H 0.0000 0.0000 'International Tables Vol C Tables 4.2.6.8 and 6.1.1.4'
N N 0.0061 0.0033 'International Tables Vol C Tables 4.2.6.8 and 6.1.1.4'
Fe Fe 0.3463 0.8444 'International Tables Vol C Tables 4.2.6.8 and 6.1.1.4'
Cl Cl 0.1484 0.1585 'International Tables Vol C Tables 4.2.6.8 and 6.1.1.4'

loop_
_geom_angle_atom_site_label_1
_geom_angle_atom_site_label_2
_geom_angle_atom_site_label_3
_geom_angle
_geom_angle_site_symmetry_1
_geom_angle_site_symmetry_3
N3 Fe1 C3 110.49(11) . .
N3 Fe1 C1 105.46(12) . .
C3 Fe1 C1 106.28(12) . .
N3 Fe1 Cl1' 107.6(2) . .
C3 Fe1 Cl1' 110.5(2) . .
C1 Fe1 Cl1' 116.3(2) . .
N3 Fe1 Cl1 107.03(9) . .
C3 Fe1 Cl1 111.42(10) . .
C1 Fe1 Cl1 115.98(10) . .
Cl1' Fe1 Cl1 0.9(3) . .
C1 N1 C4 112.1(3) . .
C1 N1 C6 123.5(3) . .
C4 N1 C6 124.4(3) . .
C1 N2 C5 111.8(3) . .
C1 N2 C10 123.2(3) . .
C5 N2 C10 125.0(3) . .
C3 N3 C2 108.3(3) 3_667 .
C3 N3 Fe1 123.5(2) 3_667 .
C2 N3 Fe1 128.0(2) . .
C3 N4 C15 110.3(3) . 3_667
C3 N4 C13 123.9(3) . .
C15 N4 C13 125.7(3) 3_667 .
N2 C1 N1 103.6(3) . .
N2 C1 Fe1 125.1(2) . .
N1 C1 Fe1 131.1(2) . .
C15 C2 N3 109.3(3) . .
C15 C2 C12 129.4(3) . .
N3 C2 C12 121.3(3) . .
N3 C3 N4 106.7(3) 3_667 .
N3 C3 Fe1 125.7(2) 3_667 .
N4 C3 Fe1 127.6(2) . .
C5 C4 N1 106.4(3) . .
C5 C4 C8 129.7(4) . .
N1 C4 C8 123.8(3) . .
C4 C5 N2 106.1(3) . .
C4 C5 C9 131.1(4) . .
N2 C5 C9 122.8(3) . .
N1 C6 C7 113.0(3) . .
N1 C6 H6A 109.0 . .
C7 C6 H6A 109.0 . .
N1 C6 H6B 109.0 . .
C7 C6 H6B 109.0 . .
H6A C6 H6B 107.8 . .
C6 C7 H7A 109.5 . .
C6 C7 H7B 109.5 . .
H7A C7 H7B 109.5 . .
C6 C7 H7C 109.5 . .
H7A C7 H7C 109.5 . .
H7B C7 H7C 109.5 . .
C4 C8 H8A 109.5 . .
C4 C8 H8B 109.5 . .
H8A C8 H8B 109.5 . .
C4 C8 H8C 109.5 . .
H8A C8 H8C 109.5 . .
H8B C8 H8C 109.5 . .
C5 C9 H9A 109.5 . .
C5 C9 H9B 109.5 . .
H9A C9 H9B 109.5 . .
C5 C9 H9C 109.5 . .
H9A C9 H9C 109.5 . .
H9B C9 H9C 109.5 . .
N2 C10 C11 113.2(3) . .
N2 C10 H10A 108.9 . .
C11 C10 H10A 108.9 . .
N2 C10 H10B 108.9 . .
C11 C10 H10B 108.9 . .
H10A C10 H10B 107.7 . .
C10 C11 H11A 109.5 . .
C10 C11 H11B 109.5 . .
H11A C11 H11B 109.5 . .
C10 C11 H11C 109.5 . .
H11A C11 H11C 109.5 . .
H11B C11 H11C 109.5 . .
C2 C12 H12A 109.5 . .
C2 C12 H12B 109.5 . .
H12A C12 H12B 109.5 . .
C2 C12 H12C 109.5 . .
H12A C12 H12C 109.5 . .
H12B C12 H12C 109.5 . .
N4 C13 C14 112.7(3) . .
N4 C13 H13A 109.1 . .
C14 C13 H13A 109.1 . .
N4 C13 H13B 109.1 . .
C14 C13 H13B 109.1 . .
H13A C13 H13B 107.8 . .
C13 C14 H14A 109.5 . .
C13 C14 H14B 109.5 . .
H14A C14 H14B 109.5 . .
C13 C14 H14C 109.5 . .
H14A C14 H14C 109.5 . .
H14B C14 H14C 109.5 . .
C2 C15 N4 105.5(3) . 3_667
C2 C15 C16 130.9(3) . .
N4 C15 C16 123.6(3) 3_667 .
C15 C16 H16A 109.5 . .
C15 C16 H16B 109.5 . .
H16A C16 H16B 109.5 . .
C15 C16 H16C 109.5 . .
H16A C16 H16C 109.5 . .
H16B C16 H16C 109.5 . .

loop_
_geom_bond_atom_site_label_1
_geom_bond_atom_site_label_2
_geom_bond_distance
_geom_bond_site_symmetry_2
Fe1 N3 2.044(3) .
Fe1 C3 2.088(3) .
Fe1 C1 2.116(3) .
Fe1 Cl1' 2.276(7) .
Fe1 Cl1 2.322(3) .
N1 C1 1.359(4) .
N1 C4 1.384(4) .
N1 C6 1.460(4) .
N2 C1 1.348(4) .
N2 C5 1.401(4) .
N2 C10 1.465(4) .
N3 C3 1.349(4) 3_667
N3 C2 1.393(4) .
N4 C3 1.371(4) .
N4 C15 1.387(4) 3_667
N4 C13 1.461(5) .
C2 C15 1.352(5) .
C2 C12 1.495(5) .
C3 N3 1.349(4) 3_667
C4 C5 1.349(5) .
C4 C8 1.493(5) .
C5 C9 1.488(6) .
C6 C7 1.508(6) .
C6 H6A 0.9700 .
C6 H6B 0.9700 .
C7 H7A 0.9600 .
C7 H7B 0.9600 .
C7 H7C 0.9600 .
C8 H8A 0.9600 .
C8 H8B 0.9600 .
C8 H8C 0.9600 .
C9 H9A 0.9600 .
C9 H9B 0.9600 .
C9 H9C 0.9600 .
C10 C11 1.496(5) .
C10 H10A 0.9700 .
C10 H10B 0.9700 .
C11 H11A 0.9600 .
C11 H11B 0.9600 .
C11 H11C 0.9600 .
C12 H12A 0.9600 .
C12 H12B 0.9600 .
C12 H12C 0.9600 .
C13 C14 1.494(6) .
C13 H13A 0.9700 .
C13 H13B 0.9700 .
C14 H14A 0.9600 .
C14 H14B 0.9600 .
C14 H14C 0.9600 .
C15 N4 1.387(4) 3_667
C15 C16 1.489(5) .
C16 H16A 0.9600 .
C16 H16B 0.9600 .
C16 H16C 0.9600 .

loop_
_geom_torsion_atom_site_label_1
_geom_torsion_atom_site_label_2
_geom_torsion_atom_site_label_3
_geom_torsion_atom_site_label_4
_geom_torsion
_geom_torsion_site_symmetry_1
_geom_torsion_site_symmetry_4
C3 Fe1 N3 C3 -5.6(3) . 3_667
C1 Fe1 N3 C3 -120.1(2) . 3_667
Cl1' Fe1 N3 C3 115.1(3) . 3_667
Cl1 Fe1 N3 C3 115.9(2) . 3_667
C3 Fe1 N3 C2 179.9(3) . .
C1 Fe1 N3 C2 65.5(3) . .
Cl1' Fe1 N3 C2 -59.3(4) . .
Cl1 Fe1 N3 C2 -58.6(3) . .
C5 N2 C1 N1 0.3(4) . .
C10 N2 C1 N1 178.3(3) . .
C5 N2 C1 Fe1 177.1(2) . .
C10 N2 C1 Fe1 -4.8(4) . .
C4 N1 C1 N2 -0.1(4) . .
C6 N1 C1 N2 179.6(3) . .
C4 N1 C1 Fe1 -176.7(2) . .
C6 N1 C1 Fe1 3.0(5) . .
N3 Fe1 C1 N2 63.6(3) . .
C3 Fe1 C1 N2 -53.8(3) . .
Cl1' Fe1 C1 N2 -177.3(3) . .
Cl1 Fe1 C1 N2 -178.2(2) . .
N3 Fe1 C1 N1 -120.5(3) . .
C3 Fe1 C1 N1 122.1(3) . .
Cl1' Fe1 C1 N1 -1.4(4) . .
Cl1 Fe1 C1 N1 -2.3(3) . .
C3 N3 C2 C15 0.2(4) 3_667 .
Fe1 N3 C2 C15 175.3(2) . .
C3 N3 C2 C12 -178.6(3) 3_667 .
Fe1 N3 C2 C12 -3.5(4) . .
C15 N4 C3 N3 -0.2(4) 3_667 3_667
C13 N4 C3 N3 -176.1(3) . 3_667
C15 N4 C3 Fe1 -178.1(2) 3_667 .
C13 N4 C3 Fe1 6.1(5) . .
N3 Fe1 C3 N3 5.7(3) . 3_667
C1 Fe1 C3 N3 119.7(3) . 3_667
Cl1' Fe1 C3 N3 -113.2(4) . 3_667
Cl1 Fe1 C3 N3 -113.1(3) . 3_667
N3 Fe1 C3 N4 -176.8(3) . .
C1 Fe1 C3 N4 -62.9(3) . .
Cl1' Fe1 C3 N4 64.2(4) . .
Cl1 Fe1 C3 N4 64.3(3) . .
C1 N1 C4 C5 -0.1(4) . .
C6 N1 C4 C5 -179.8(3) . .
C1 N1 C4 C8 -179.5(4) . .
C6 N1 C4 C8 0.9(6) . .
N1 C4 C5 N2 0.3(4) . .
C8 C4 C5 N2 179.6(4) . .
N1 C4 C5 C9 -179.5(4) . .
C8 C4 C5 C9 -0.2(8) . .
C1 N2 C5 C4 -0.3(4) . .
C10 N2 C5 C4 -178.4(3) . .
C1 N2 C5 C9 179.4(4) . .
C10 N2 C5 C9 1.4(6) . .
C1 N1 C6 C7 -93.7(4) . .
C4 N1 C6 C7 86.0(4) . .
C1 N2 C10 C11 -94.6(4) . .
C5 N2 C10 C11 83.2(4) . .
C3 N4 C13 C14 93.3(4) . .
C15 N4 C13 C14 -81.8(5) 3_667 .
N3 C2 C15 N4 0.0(4) . 3_667
C12 C2 C15 N4 178.6(3) . 3_667
N3 C2 C15 C16 -179.1(4) . .
C12 C2 C15 C16 -0.4(6) . .
